data_4327825
loop_
_publ_author_name
'Tracey M. McLean'
'Janice L. Moody'
'Mark R. Waterland'
'Shane G. Telfer'

_publ_section_title
;
 Luminescent Rhenium(I)-Dipyrrinato Complexes
;
_journal_name_full 'Inorganic Chemistry'
_journal_page_first 446
_journal_page_last 455
_journal_paper_doi 10.1021/ic201877t
_journal_volume 51
_journal_year 2012
_chemical_formula_sum 'C39 H32 N2 O3 P Re'
_chemical_formula_weight 793.84
_chemical_name_systematic
;
 ?
;
_space_group_IT_number 61
_symmetry_cell_setting orthorhombic
_symmetry_space_group_name_Hall '-P 2ac 2ab'
_symmetry_space_group_name_H-M 'P b c a'
_atom_sites_solution_hydrogens geom
_atom_sites_solution_primary direct
_atom_sites_solution_secondary difmap
_audit_creation_method SHELXL-97
_cell_angle_alpha 90.00
_cell_angle_beta 90.00
_cell_angle_gamma 90.00
_cell_formula_units_Z 8
_cell_length_a 16.966(3)
_cell_length_b 17.746(4)
_cell_length_c 21.892(4)
_cell_measurement_reflns_used 19409
_cell_measurement_temperature 123(2)
_cell_measurement_theta_max 71.92
_cell_measurement_theta_min 6.57
_cell_volume 6591(2)
_computing_cell_refinement 'FS Process (Rigaku, 1998)'
_computing_data_collection 'Crystal Clear (Rigaku, 2005)'
_computing_data_reduction 'FS Process (Rigaku, 1998)'
_computing_structure_refinement 'SHELXL-97 (Sheldrick, 1997)'
_computing_structure_solution 'SHELXS97 (Sheldrick, 2008)'
_diffrn_ambient_temperature 123(2)
_diffrn_detector_area_resol_mean 10
_diffrn_measured_fraction_theta_full 0.982
_diffrn_measured_fraction_theta_max 0.982
_diffrn_measurement_details 'X images in steps of Y\%'
_diffrn_measurement_device_details 'Curved image plate'
_diffrn_measurement_device_type 'Rigaku Spider'
_diffrn_measurement_method \w-scans
_diffrn_radiation_monochromator 'confocal optics'
_diffrn_radiation_source 'rotating anode'
_diffrn_radiation_type CuK\a
_diffrn_radiation_wavelength 1.54178
_diffrn_reflns_av_R_equivalents 0.0736
_diffrn_reflns_av_sigmaI/netI 0.0576
_diffrn_reflns_limit_h_max 18
_diffrn_reflns_limit_h_min -11
_diffrn_reflns_limit_k_max 19
_diffrn_reflns_limit_k_min -16
_diffrn_reflns_limit_l_max 15
_diffrn_reflns_limit_l_min -24
_diffrn_reflns_number 21037
_diffrn_reflns_theta_full 58.92
_diffrn_reflns_theta_max 58.92
_diffrn_reflns_theta_min 6.42
_exptl_absorpt_coefficient_mu 7.994
_exptl_absorpt_correction_T_max 1
_exptl_absorpt_correction_T_min 0.278
_exptl_absorpt_correction_type multi-scan
_exptl_absorpt_process_details '(ABSCOR; Higashi, 1995)'
_exptl_crystal_colour Rod
_exptl_crystal_density_diffrn 1.600
_exptl_crystal_description Orange
_exptl_crystal_F_000 3152
_exptl_crystal_size_max 0.90
_exptl_crystal_size_mid 0.40
_exptl_crystal_size_min 0.20
_refine_diff_density_max 2.020
_refine_diff_density_min -3.678
_refine_diff_density_rms 0.219
_refine_ls_extinction_coef 0.00028(4)
_refine_ls_extinction_expression Fc^*^=kFc[1+0.001xFc^2^\l^3^/sin(2\q)]^-1/4^
_refine_ls_extinction_method SHELXL
_refine_ls_goodness_of_fit_ref 1.180
_refine_ls_hydrogen_treatment constr
_refine_ls_matrix_type full
_refine_ls_number_parameters 416
_refine_ls_number_reflns 4647
_refine_ls_number_restraints 264
_refine_ls_restrained_S_all 1.167
_refine_ls_R_factor_all 0.0541
_refine_ls_R_factor_gt 0.0466
_refine_ls_shift/su_max 0.001
_refine_ls_shift/su_mean 0.000
_refine_ls_structure_factor_coef Fsqd
_refine_ls_weighting_details 'calc w=1/[\s^2^(Fo^2^)+(0.0943P)^2^+44.5339P] where P=(Fo^2^+2Fc^2^)/3'
_refine_ls_weighting_scheme calc
_refine_ls_wR_factor_gt 0.1286
_refine_ls_wR_factor_ref 0.1798
_reflns_number_gt 4355
_reflns_number_total 4647
_reflns_threshold_expression >2sigma(I)
_cod_data_source_file ic201877t_si_002_05.cif
_cod_data_source_block 2D
_cod_database_code 4327825

loop_
_symmetry_equiv_pos_as_xyz
'x, y, z'
'-x+1/2, -y, z+1/2'
'-x, y+1/2, -z+1/2'
'x+1/2, -y+1/2, -z'
'-x, -y, -z'
'x-1/2, y, -z-1/2'
'x, -y-1/2, z-1/2'
'-x-1/2, y-1/2, z'

loop_
_atom_site_label
_atom_site_type_symbol
_atom_site_fract_x
_atom_site_fract_y
_atom_site_fract_z
_atom_site_U_iso_or_equiv
_atom_site_adp_type
_atom_site_occupancy
_atom_site_symmetry_multiplicity
_atom_site_calc_flag
_atom_site_refinement_flags
C1 C 0.2817(4) -0.0132(5) 0.2874(4) 0.0243(18) Uani 1 1 d U
H1 H 0.3196 -0.0074 0.3190 0.029 Uiso 1 1 calc R
C2 C 0.2795(5) -0.0791(5) 0.2494(4) 0.030(2) Uani 1 1 d U
H2 H 0.3130 -0.1219 0.2510 0.036 Uiso 1 1 calc R
C3 C 0.2196(5) -0.0665(5) 0.2112(4) 0.028(2) Uani 1 1 d U
H3 H 0.2013 -0.0992 0.1799 0.033 Uiso 1 1 calc R
C4 C 0.1877(5) 0.0077(4) 0.2269(3) 0.0215(16) Uani 1 1 d U
C5 C 0.1257(4) 0.0431(4) 0.1995(3) 0.0207(17) Uani 1 1 d U
C6 C 0.0916(5) 0.1155(4) 0.2153(3) 0.0255(18) Uani 1 1 d U
C7 C 0.0324(6) 0.1519(4) 0.1857(4) 0.029(2) Uani 1 1 d U
H7 H 0.0049 0.1326 0.1513 0.034 Uiso 1 1 calc R
C8 C 0.0174(5) 0.2232(5) 0.2136(4) 0.0304(19) Uani 1 1 d U
H8 H -0.0220 0.2589 0.2031 0.036 Uiso 1 1 calc R
C9 C 0.0732(5) 0.2287(4) 0.2593(3) 0.0278(18) Uani 1 1 d U
H9 H 0.0797 0.2712 0.2852 0.033 Uiso 1 1 calc R
C10 C 0.0882(5) -0.0026(4) 0.1485(3) 0.0228(17) Uani 1 1 d U
C11 C 0.1180(5) 0.0010(5) 0.0895(4) 0.0276(18) Uani 1 1 d U
C12 C 0.1857(6) 0.0530(6) 0.0744(4) 0.040(2) Uani 1 1 d U
H12A H 0.1989 0.0482 0.0310 0.061 Uiso 1 1 calc R
H12B H 0.2317 0.0392 0.0991 0.061 Uiso 1 1 calc R
H12C H 0.1706 0.1051 0.0833 0.061 Uiso 1 1 calc R
C13 C 0.0852(5) -0.0449(5) 0.0437(4) 0.0298(19) Uani 1 1 d U
H13 H 0.1060 -0.0419 0.0035 0.036 Uiso 1 1 calc R
C14 C 0.0247(5) -0.0937(5) 0.0547(4) 0.032(2) Uani 1 1 d U
C15 C -0.0074(6) -0.1451(5) 0.0049(4) 0.036(2) Uani 1 1 d U
H15A H -0.0504 -0.1758 0.0215 0.054 Uiso 1 1 calc R
H15B H 0.0348 -0.1782 -0.0098 0.054 Uiso 1 1 calc R
H15C H -0.0272 -0.1145 -0.0290 0.054 Uiso 1 1 calc R
C16 C -0.0047(5) -0.0953(4) 0.1137(4) 0.0263(18) Uani 1 1 d U
H16 H -0.0476 -0.1279 0.1226 0.032 Uiso 1 1 calc R
C17 C 0.0264(5) -0.0506(4) 0.1609(4) 0.0251(18) Uani 1 1 d U
C18 C -0.0066(6) -0.0546(5) 0.2248(4) 0.041(2) Uani 1 1 d U
H18A H -0.0499 -0.0912 0.2259 0.062 Uiso 1 1 calc R
H18B H -0.0264 -0.0049 0.2368 0.062 Uiso 1 1 calc R
H18C H 0.0349 -0.0704 0.2531 0.062 Uiso 1 1 calc R
C19 C 0.0297(4) 0.0915(4) 0.3854(3) 0.0205(16) Uani 1 1 d U
C20 C -0.0024(5) 0.1669(5) 0.3774(4) 0.0290(19) Uani 1 1 d U
H20 H 0.0303 0.2095 0.3842 0.035 Uiso 1 1 calc R
C21 C -0.0772(6) 0.1767(5) 0.3607(4) 0.038(2) Uani 1 1 d U
H21 H -0.0993 0.2255 0.3558 0.045 Uiso 1 1 calc R
C22 C -0.1214(5) 0.1112(5) 0.3507(4) 0.035(2) Uani 1 1 d U
H22 H -0.1738 0.1171 0.3362 0.042 Uiso 1 1 calc R
C23 C -0.0939(5) 0.0363(5) 0.3607(4) 0.033(2) Uani 1 1 d U
H23 H -0.1279 -0.0057 0.3553 0.040 Uiso 1 1 calc R
C24 C -0.0212(4) 0.0269(5) 0.3773(3) 0.0234(17) Uani 1 1 d U
H24 H -0.0014 -0.0224 0.3841 0.028 Uiso 1 1 calc R
C25 C 0.1400(4) -0.0223(4) 0.4174(3) 0.0202(16) Uani 1 1 d U
C26 C 0.1390(5) -0.0750(4) 0.3684(4) 0.0264(18) Uani 1 1 d U
H26 H 0.1380 -0.0568 0.3276 0.032 Uiso 1 1 calc R
C27 C 0.1396(5) -0.1555(4) 0.3789(4) 0.031(2) Uani 1 1 d U
H27 H 0.1366 -0.1892 0.3452 0.038 Uiso 1 1 calc R
C28 C 0.1444(5) -0.1840(5) 0.4382(4) 0.035(2) Uani 1 1 d U
H28 H 0.1463 -0.2367 0.4454 0.042 Uiso 1 1 calc R
C29 C 0.1464(6) -0.1323(5) 0.4868(4) 0.035(2) Uani 1 1 d U
H29 H 0.1488 -0.1509 0.5274 0.042 Uiso 1 1 calc R
C30 C 0.1450(5) -0.0519(5) 0.4768(4) 0.0299(19) Uani 1 1 d U
H30 H 0.1473 -0.0187 0.5108 0.036 Uiso 1 1 calc R
C31 C 0.1375(5) 0.1276(4) 0.4791(3) 0.0240(17) Uani 1 1 d U
C32 C 0.0741(6) 0.1439(4) 0.5147(4) 0.029(2) Uani 1 1 d U
H32 H 0.0227 0.1324 0.5002 0.035 Uiso 1 1 calc R
C33 C 0.0831(6) 0.1773(5) 0.5722(4) 0.037(2) Uani 1 1 d U
H33 H 0.0375 0.1882 0.5957 0.044 Uiso 1 1 calc R
C34 C 0.1536(6) 0.1943(5) 0.5948(4) 0.039(2) Uani 1 1 d U
H34 H 0.1594 0.2186 0.6332 0.046 Uiso 1 1 calc R
C35 C 0.2164(6) 0.1754(6) 0.5605(5) 0.046(3) Uani 1 1 d U
H35 H 0.2678 0.1838 0.5763 0.055 Uiso 1 1 calc R
C36 C 0.2082(6) 0.1438(5) 0.5024(5) 0.042(3) Uani 1 1 d U
H36 H 0.2540 0.1337 0.4789 0.051 Uiso 1 1 calc R
C37 C 0.3018(5) 0.1314(4) 0.3709(3) 0.0177(16) Uani 1 1 d U
C38 C 0.1921(5) 0.2456(5) 0.3675(4) 0.0310(19) Uani 1 1 d U
C39 C 0.2708(5) 0.2099(4) 0.2656(4) 0.0256(18) Uani 1 1 d U
N1 N 0.1175(4) 0.1648(3) 0.2623(3) 0.0172(13) Uani 1 1 d U
N2 N 0.2269(4) 0.0397(3) 0.2757(3) 0.0198(14) Uani 1 1 d .
O1 O 0.3576(3) 0.1205(4) 0.3961(3) 0.0333(14) Uani 1 1 d .
O2 O 0.1779(4) 0.3033(3) 0.3934(3) 0.0359(14) Uani 1 1 d .
O3 O 0.3060(4) 0.2473(4) 0.2332(3) 0.0462(17) Uani 1 1 d .
P P 0.12851(13) 0.08310(11) 0.40262(8) 0.0223(5) Uani 1 1 d .
Re1 Re 0.21151(2) 0.149084(19) 0.323943(15) 0.0204(2) Uani 1 1 d .

loop_
_atom_site_aniso_label
_atom_site_aniso_U_11
_atom_site_aniso_U_22
_atom_site_aniso_U_33
_atom_site_aniso_U_23
_atom_site_aniso_U_13
_atom_site_aniso_U_12
C1 0.024(2) 0.025(2) 0.024(2) -0.0001(10) 0.0000(10) -0.0007(10)
C2 0.032(4) 0.029(3) 0.030(4) -0.003(3) -0.002(3) 0.005(3)
C3 0.034(4) 0.026(3) 0.024(3) -0.005(3) 0.002(3) 0.000(3)
C4 0.026(3) 0.022(3) 0.017(3) -0.002(3) 0.001(3) 0.001(3)
C5 0.017(3) 0.024(3) 0.020(3) -0.001(3) 0.004(3) 0.000(3)
C6 0.038(4) 0.021(3) 0.018(3) 0.000(3) 0.002(3) 0.000(3)
C7 0.028(2) 0.029(2) 0.028(2) 0.0004(10) -0.0007(10) 0.0000(10)
C8 0.031(4) 0.034(4) 0.027(3) 0.002(3) -0.001(3) 0.003(3)
C9 0.039(4) 0.024(3) 0.021(3) 0.001(3) 0.002(3) 0.004(3)
C10 0.027(4) 0.023(3) 0.019(3) -0.001(3) -0.002(3) -0.004(3)
C11 0.028(4) 0.032(3) 0.023(3) -0.002(3) 0.002(3) 0.000(3)
C12 0.046(4) 0.045(4) 0.030(4) -0.001(3) 0.003(3) -0.008(3)
C13 0.031(4) 0.036(4) 0.023(3) -0.004(3) 0.002(3) 0.000(3)
C14 0.039(4) 0.031(3) 0.025(3) -0.005(3) -0.002(3) 0.004(3)
C15 0.037(4) 0.038(4) 0.033(4) -0.008(3) -0.004(3) -0.003(3)
C16 0.023(3) 0.028(3) 0.028(3) 0.000(3) -0.002(3) -0.003(3)
C17 0.026(4) 0.025(3) 0.024(3) -0.002(3) 0.001(3) 0.001(3)
C18 0.048(4) 0.043(4) 0.034(4) -0.001(3) 0.004(3) -0.010(3)
C19 0.013(3) 0.033(3) 0.016(3) 0.001(3) 0.000(3) 0.001(3)
C20 0.030(4) 0.033(3) 0.024(3) 0.007(3) 0.000(3) -0.001(3)
C21 0.041(4) 0.041(4) 0.031(4) 0.009(3) -0.001(3) 0.006(3)
C22 0.026(4) 0.049(4) 0.030(4) 0.006(3) -0.006(3) 0.005(3)
C23 0.027(4) 0.044(4) 0.029(3) -0.001(3) 0.007(3) -0.003(3)
C24 0.013(3) 0.033(3) 0.024(3) -0.005(3) -0.001(3) 0.002(3)
C25 0.019(3) 0.021(3) 0.021(3) 0.001(3) 0.000(3) 0.001(3)
C26 0.028(4) 0.028(3) 0.023(3) 0.001(3) 0.001(3) 0.001(3)
C27 0.033(4) 0.031(4) 0.031(4) -0.005(3) 0.002(3) 0.000(3)
C28 0.039(4) 0.031(4) 0.035(4) 0.001(3) 0.008(3) 0.000(3)
C29 0.039(4) 0.034(3) 0.032(4) 0.007(3) -0.002(3) 0.002(3)
C30 0.034(4) 0.031(3) 0.025(3) -0.001(3) 0.004(3) 0.003(3)
C31 0.031(4) 0.023(3) 0.019(3) 0.000(3) -0.003(3) -0.002(3)
C32 0.031(4) 0.033(4) 0.024(3) 0.000(3) 0.001(3) 0.001(3)
C33 0.043(4) 0.040(4) 0.027(3) -0.002(3) 0.005(3) 0.006(3)
C34 0.050(4) 0.038(4) 0.027(3) -0.003(3) -0.004(3) -0.002(3)
C35 0.046(3) 0.046(3) 0.045(3) -0.0003(10) -0.0005(10) -0.0006(10)
C36 0.045(5) 0.050(4) 0.031(4) -0.003(3) -0.003(3) -0.004(3)
C37 0.0162(18) 0.0184(18) 0.0185(18) -0.0005(10) 0.0005(10) -0.0001(10)
C38 0.039(4) 0.029(4) 0.024(3) 0.001(3) -0.001(3) 0.001(3)
C39 0.028(4) 0.024(3) 0.024(3) -0.001(3) 0.004(3) 0.005(3)
N1 0.0163(16) 0.0179(15) 0.0173(15) 0.0001(10) -0.0010(10) -0.0002(10)
N2 0.017(3) 0.021(3) 0.022(3) 0.000(3) -0.004(3) 0.002(3)
O1 0.013(3) 0.047(4) 0.039(3) -0.004(3) -0.006(3) 0.007(3)
O2 0.048(4) 0.026(3) 0.034(3) -0.011(3) 0.005(3) 0.003(3)
O3 0.062(4) 0.031(3) 0.046(4) 0.003(3) 0.031(4) -0.001(3)
P 0.0316(12) 0.0215(10) 0.0139(9) -0.0011(7) -0.0010(8) -0.0004(8)
Re1 0.0299(4) 0.0171(3) 0.0141(3) -0.00205(12) -0.00003(13) -0.00055(13)

loop_
_atom_type_symbol
_atom_type_description
_atom_type_scat_dispersion_real
_atom_type_scat_dispersion_imag
_atom_type_scat_source
C C 0.0181 0.0091 'International Tables Vol C Tables 4.2.6.8 and 6.1.1.4'
H H 0.0000 0.0000 'International Tables Vol C Tables 4.2.6.8 and 6.1.1.4'
N N 0.0311 0.0180 'International Tables Vol C Tables 4.2.6.8 and 6.1.1.4'
O O 0.0492 0.0322 'International Tables Vol C Tables 4.2.6.8 and 6.1.1.4'
P P 0.2955 0.4335 'International Tables Vol C Tables 4.2.6.8 and 6.1.1.4'
Re Re -5.2083 5.8923 'International Tables Vol C Tables 4.2.6.8 and 6.1.1.4'

loop_
_geom_angle_atom_site_label_1
_geom_angle_atom_site_label_2
_geom_angle_atom_site_label_3
_geom_angle
N2 C1 C2 116.1(7)
N2 C1 H1 121.9
C2 C1 H1 121.9
C3 C2 C1 104.3(8)
C3 C2 H2 127.9
C1 C2 H2 127.9
C2 C3 C4 106.6(8)
C2 C3 H3 126.7
C4 C3 H3 126.7
C5 C4 N2 121.5(7)
C5 C4 C3 126.6(7)
N2 C4 C3 112.0(7)
C4 C5 C6 127.6(7)
C4 C5 C10 113.6(7)
C6 C5 C10 118.7(7)
C7 C6 N1 106.3(7)
C7 C6 C5 127.0(7)
N1 C6 C5 126.5(7)
C6 C7 C8 110.4(8)
C6 C7 H7 124.8
C8 C7 H7 124.8
C9 C8 C7 104.5(7)
C9 C8 H8 127.8
C7 C8 H8 127.8
N1 C9 C8 110.8(7)
N1 C9 H9 124.6
C8 C9 H9 124.6
C17 C10 C11 119.3(7)
C17 C10 C5 120.3(7)
C11 C10 C5 120.4(7)
C10 C11 C13 119.5(8)
C10 C11 C12 120.6(7)
C13 C11 C12 119.9(7)
C11 C12 H12A 109.5
C11 C12 H12B 109.5
H12A C12 H12B 109.5
C11 C12 H12C 109.5
H12A C12 H12C 109.5
H12B C12 H12C 109.5
C14 C13 C11 122.7(8)
C14 C13 H13 118.7
C11 C13 H13 118.7
C13 C14 C16 116.6(8)
C13 C14 C15 121.6(8)
C16 C14 C15 121.7(8)
C14 C15 H15A 109.5
C14 C15 H15B 109.5
H15A C15 H15B 109.5
C14 C15 H15C 109.5
H15A C15 H15C 109.5
H15B C15 H15C 109.5
C14 C16 C17 122.6(8)
C14 C16 H16 118.7
C17 C16 H16 118.7
C10 C17 C16 119.3(7)
C10 C17 C18 119.6(7)
C16 C17 C18 121.0(7)
C17 C18 H18A 109.5
C17 C18 H18B 109.5
H18A C18 H18B 109.5
C17 C18 H18C 109.5
H18A C18 H18C 109.5
H18B C18 H18C 109.5
C24 C19 C20 119.3(7)
C24 C19 P 122.6(6)
C20 C19 P 118.0(6)
C21 C20 C19 120.7(8)
C21 C20 H20 119.7
C19 C20 H20 119.7
C20 C21 C22 116.4(9)
C20 C21 H21 121.8
C22 C21 H21 121.8
C21 C22 C23 125.1(8)
C21 C22 H22 117.5
C23 C22 H22 117.5
C24 C23 C22 118.3(9)
C24 C23 H23 120.9
C22 C23 H23 120.9
C23 C24 C19 120.1(8)
C23 C24 H24 119.9
C19 C24 H24 119.9
C30 C25 C26 117.0(7)
C30 C25 P 121.9(6)
C26 C25 P 121.0(6)
C25 C26 C27 121.9(7)
C25 C26 H26 119.0
C27 C26 H26 119.0
C28 C27 C26 120.3(8)
C28 C27 H27 119.8
C26 C27 H27 119.8
C27 C28 C29 118.0(8)
C27 C28 H28 121.0
C29 C28 H28 121.0
C28 C29 C30 122.0(8)
C28 C29 H29 119.0
C30 C29 H29 119.0
C25 C30 C29 120.6(8)
C25 C30 H30 119.7
C29 C30 H30 119.7
C36 C31 C32 116.5(8)
C36 C31 P 120.7(7)
C32 C31 P 122.8(7)
C31 C32 C33 121.2(9)
C31 C32 H32 119.4
C33 C32 H32 119.4
C34 C33 C32 121.9(9)
C34 C33 H33 119.0
C32 C33 H33 119.0
C33 C34 C35 116.7(9)
C33 C34 H34 121.7
C35 C34 H34 121.7
C34 C35 C36 121.9(10)
C34 C35 H35 119.0
C36 C35 H35 119.0
C31 C36 C35 121.7(10)
C31 C36 H36 119.2
C35 C36 H36 119.2
O1 C37 Re1 176.4(7)
O2 C38 Re1 177.9(8)
O3 C39 Re1 177.5(7)
C9 N1 C6 107.9(6)
C9 N1 Re1 124.0(5)
C6 N1 Re1 128.0(5)
C1 N2 C4 101.0(6)
C1 N2 Re1 126.9(5)
C4 N2 Re1 132.1(5)
C19 P C31 103.9(4)
C19 P C25 102.8(4)
C31 P C25 104.8(3)
C19 P Re1 110.8(3)
C31 P Re1 111.9(3)
C25 P Re1 121.0(2)
C37 Re1 C39 91.7(3)
C37 Re1 C38 91.0(3)
C39 Re1 C38 85.6(3)
C37 Re1 N1 173.4(3)
C39 Re1 N1 84.1(3)
C38 Re1 N1 93.9(3)
C37 Re1 N2 91.1(3)
C39 Re1 N2 96.4(3)
C38 Re1 N2 177.2(3)
N1 Re1 N2 84.3(2)
C37 Re1 P 90.2(2)
C39 Re1 P 174.1(2)
C38 Re1 P 88.8(3)
N1 Re1 P 94.39(17)
N2 Re1 P 89.14(17)

loop_
_geom_bond_atom_site_label_1
_geom_bond_atom_site_label_2
_geom_bond_distance
C1 N2 1.346(10)
C1 C2 1.435(12)
C1 H1 0.9500
C2 C3 1.334(12)
C2 H2 0.9500
C3 C4 1.464(11)
C3 H3 0.9500
C4 C5 1.365(11)
C4 N2 1.381(10)
C5 C6 1.451(11)
C5 C10 1.519(11)
C6 C7 1.359(12)
C6 N1 1.421(10)
C7 C8 1.429(12)
C7 H7 0.9500
C8 C9 1.380(12)
C8 H8 0.9500
C9 N1 1.361(10)
C9 H9 0.9500
C10 C17 1.377(11)
C10 C11 1.390(11)
C11 C13 1.407(11)
C11 C12 1.510(12)
C12 H12A 0.9800
C12 H12B 0.9800
C12 H12C 0.9800
C13 C14 1.363(12)
C13 H13 0.9500
C14 C16 1.387(12)
C14 C15 1.522(12)
C15 H15A 0.9800
C15 H15B 0.9800
C15 H15C 0.9800
C16 C17 1.405(11)
C16 H16 0.9500
C17 C18 1.508(11)
C18 H18A 0.9800
C18 H18B 0.9800
C18 H18C 0.9800
C19 C24 1.447(11)
C19 C20 1.454(11)
C19 P 1.724(8)
C20 C21 1.333(13)
C20 H20 0.9500
C21 C22 1.401(13)
C21 H21 0.9500
C22 C23 1.426(13)
C22 H22 0.9500
C23 C24 1.296(11)
C23 H23 0.9500
C24 H24 0.9500
C25 C30 1.406(11)
C25 C26 1.423(11)
C25 P 1.909(7)
C26 C27 1.448(11)
C26 H26 0.9500
C27 C28 1.395(12)
C27 H27 0.9500
C28 C29 1.405(13)
C28 H28 0.9500
C29 C30 1.444(12)
C29 H29 0.9500
C30 H30 0.9500
C31 C36 1.334(13)
C31 C32 1.360(12)
C31 P 1.858(8)
C32 C33 1.400(12)
C32 H32 0.9500
C33 C34 1.329(13)
C33 H33 0.9500
C34 C35 1.345(14)
C34 H34 0.9500
C35 C36 1.396(15)
C35 H35 0.9500
C36 H36 0.9500
C37 O1 1.112(9)
C37 Re1 1.871(8)
C38 O2 1.195(10)
C38 Re1 1.988(9)
C39 O3 1.140(10)
C39 Re1 1.952(8)
N1 Re1 2.108(6)
N2 Re1 2.225(6)
P Re1 2.514(2)

loop_
_geom_torsion_atom_site_label_1
_geom_torsion_atom_site_label_2
_geom_torsion_atom_site_label_3
_geom_torsion_atom_site_label_4
_geom_torsion
N2 C1 C2 C3 0.2(10)
C1 C2 C3 C4 0.7(9)
C2 C3 C4 C5 -179.8(8)
C2 C3 C4 N2 -1.4(9)
N2 C4 C5 C6 -0.2(12)
C3 C4 C5 C6 178.1(8)
N2 C4 C5 C10 -177.5(7)
C3 C4 C5 C10 0.8(11)
C4 C5 C6 C7 176.3(8)
C10 C5 C6 C7 -6.5(12)
C4 C5 C6 N1 1.3(13)
C10 C5 C6 N1 178.5(7)
N1 C6 C7 C8 -1.8(9)
C5 C6 C7 C8 -177.6(8)
C6 C7 C8 C9 2.8(10)
C7 C8 C9 N1 -2.7(9)
C4 C5 C10 C17 91.0(9)
C6 C5 C10 C17 -86.6(9)
C4 C5 C10 C11 -86.2(9)
C6 C5 C10 C11 96.3(9)
C17 C10 C11 C13 -0.7(12)
C5 C10 C11 C13 176.4(7)
C17 C10 C11 C12 -179.9(8)
C5 C10 C11 C12 -2.7(12)
C10 C11 C13 C14 -0.1(13)
C12 C11 C13 C14 179.1(8)
C11 C13 C14 C16 1.1(13)
C11 C13 C14 C15 -177.4(8)
C13 C14 C16 C17 -1.4(12)
C15 C14 C16 C17 177.1(8)
C11 C10 C17 C16 0.5(12)
C5 C10 C17 C16 -176.7(7)
C11 C10 C17 C18 -179.6(8)
C5 C10 C17 C18 3.2(12)
C14 C16 C17 C10 0.6(12)
C14 C16 C17 C18 -179.3(8)
C24 C19 C20 C21 -2.3(11)
P C19 C20 C21 176.1(7)
C19 C20 C21 C22 -0.9(12)
C20 C21 C22 C23 4.0(13)
C21 C22 C23 C24 -3.7(13)
C22 C23 C24 C19 0.2(12)
C20 C19 C24 C23 2.6(11)
P C19 C24 C23 -175.7(6)
C30 C25 C26 C27 2.6(12)
P C25 C26 C27 -173.6(6)
C25 C26 C27 C28 -2.7(13)
C26 C27 C28 C29 1.8(14)
C27 C28 C29 C30 -1.0(14)
C26 C25 C30 C29 -1.8(12)
P C25 C30 C29 174.3(6)
C28 C29 C30 C25 1.1(14)
C36 C31 C32 C33 1.2(12)
P C31 C32 C33 179.9(6)
C31 C32 C33 C34 -0.3(14)
C32 C33 C34 C35 -2.2(14)
C33 C34 C35 C36 3.9(15)
C32 C31 C36 C35 0.5(14)
P C31 C36 C35 -178.2(8)
C34 C35 C36 C31 -3.2(17)
C8 C9 N1 C6 1.7(9)
C8 C9 N1 Re1 178.5(5)
C7 C6 N1 C9 0.1(9)
C5 C6 N1 C9 176.0(7)
C7 C6 N1 Re1 -176.5(5)
C5 C6 N1 Re1 -0.6(11)
C2 C1 N2 C4 -1.0(9)
C2 C1 N2 Re1 -179.7(5)
C5 C4 N2 C1 180.0(7)
C3 C4 N2 C1 1.4(8)
C5 C4 N2 Re1 -1.5(11)
C3 C4 N2 Re1 180.0(5)
C24 C19 P C31 -116.8(6)
C20 C19 P C31 64.9(7)
C24 C19 P C25 -7.8(7)
C20 C19 P C25 173.9(6)
C24 C19 P Re1 122.9(6)
C20 C19 P Re1 -55.4(6)
C36 C31 P C19 -167.7(7)
C32 C31 P C19 13.7(8)
C36 C31 P C25 84.8(8)
C32 C31 P C25 -93.8(7)
C36 C31 P Re1 -48.1(8)
C32 C31 P Re1 133.3(6)
C30 C25 P C19 -102.2(7)
C26 C25 P C19 73.8(7)
C30 C25 P C31 6.1(8)
C26 C25 P C31 -177.9(6)
C30 C25 P Re1 133.7(6)
C26 C25 P Re1 -50.3(7)
O1 C37 Re1 C39 -40(12)
O1 C37 Re1 C38 -125(12)
O1 C37 Re1 N1 12(13)
O1 C37 Re1 N2 57(12)
O1 C37 Re1 P 146(12)
O3 C39 Re1 C37 -63(18)
O3 C39 Re1 C38 27(18)
O3 C39 Re1 N1 122(18)
O3 C39 Re1 N2 -155(18)
O3 C39 Re1 P 46(20)
O2 C38 Re1 C37 -149(19)
O2 C38 Re1 C39 120(19)
O2 C38 Re1 N1 36(19)
O2 C38 Re1 N2 -14(24)
O2 C38 Re1 P -58(19)
C9 N1 Re1 C37 -131(2)
C6 N1 Re1 C37 45(3)
C9 N1 Re1 C39 -79.5(6)
C6 N1 Re1 C39 96.6(6)
C9 N1 Re1 C38 5.6(6)
C6 N1 Re1 C38 -178.3(6)
C9 N1 Re1 N2 -176.6(6)
C6 N1 Re1 N2 -0.5(6)
C9 N1 Re1 P 94.7(6)
C6 N1 Re1 P -89.2(6)
C1 N2 Re1 C37 4.5(7)
C4 N2 Re1 C37 -173.7(7)
C1 N2 Re1 C39 96.4(7)
C4 N2 Re1 C39 -81.9(7)
C1 N2 Re1 C38 -131(6)
C4 N2 Re1 C38 51(6)
C1 N2 Re1 N1 179.8(7)
C4 N2 Re1 N1 1.6(7)
C1 N2 Re1 P -85.7(6)
C4 N2 Re1 P 96.1(7)
C19 P Re1 C37 173.3(4)
C31 P Re1 C37 57.9(4)
C25 P Re1 C37 -66.4(4)
C19 P Re1 C39 64(2)
C31 P Re1 C39 -52(2)
C25 P Re1 C39 -176(2)
C19 P Re1 C38 82.4(4)
C31 P Re1 C38 -33.1(4)
C25 P Re1 C38 -157.3(4)
C19 P Re1 N1 -11.4(3)
C31 P Re1 N1 -126.9(3)
C25 P Re1 N1 108.9(3)
C19 P Re1 N2 -95.6(3)
C31 P Re1 N2 149.0(3)
C25 P Re1 N2 24.7(3)
